data_7718647
loop_
_publ_author_name
'Singh, Anupam'
'Patel, Riya'
'Daripa, Samrat'
'Bharty, M. K.'
'Butcher, R. J.'
'Hira, Sumit Kumar'
'Prasad, Lal Bahadur'

_publ_section_title
;
 Structural insights and <i>in vitro</i> and <i>in vivo</i> anticancer
 evaluation of dithiocarbamate-based metal complexes against murine
 lymphoma.
;
_journal_issue 23
_journal_name_full 'Dalton transactions (Cambridge, England : 2003)'
_journal_page_first 9187
_journal_page_last 9200
_journal_paper_doi 10.1039/d5dt00666j
_journal_volume 54
_journal_year 2025
_chemical_formula_moiety 'C28 H34 Cl2 N2 Ni S4'
_chemical_formula_sum 'C28 H34 Cl2 N2 Ni S4'
_chemical_formula_weight 656.42
_space_group_crystal_system triclinic
_space_group_IT_number 2
_space_group_name_Hall '-P 1'
_space_group_name_H-M_alt 'P -1'
_atom_sites_solution_hydrogens geom
_audit_creation_method SHELXL-2018/3
_audit_update_record
;
2024-11-05 deposited with the CCDC.	2025-05-06 downloaded from the CCDC.
;
_cell_angle_alpha 68.124(2)
_cell_angle_beta 80.206(2)
_cell_angle_gamma 63.216(2)
_cell_formula_units_Z 1
_cell_length_a 9.5327(2)
_cell_length_b 9.6729(2)
_cell_length_c 9.7102(2)
_cell_measurement_reflns_used 5311
_cell_measurement_temperature 293(2)
_cell_measurement_theta_max 26.1050
_cell_measurement_theta_min 2.2590
_cell_volume 741.75(3)
_computing_cell_refinement 'CrysAlisPro 1.171.42.90a (Rigaku OD, 2023)'
_computing_data_collection 'CrysAlisPro 1.171.42.90a (Rigaku OD, 2023)'
_computing_data_reduction 'CrysAlisPro 1.171.42.90a (Rigaku OD, 2023)'
_computing_molecular_graphics SHELXTL
_computing_publication_material SHELXTL
_computing_structure_refinement 'SHELXL-2018/3 (Sheldrick, 2018)'
_computing_structure_solution 'SHELXT 2018/2 (Sheldrick, 2018)'
_diffrn_ambient_temperature 293(2)
_diffrn_measured_fraction_theta_full 0.976
_diffrn_measured_fraction_theta_max 0.936
_diffrn_measurement_device_type 'XtaLAB Synergy, Dualflex, HyPix3000'
_diffrn_measurement_method '\w scans'
_diffrn_radiation_type MoK\a
_diffrn_radiation_wavelength 0.71073
_diffrn_reflns_av_R_equivalents 0.0348
_diffrn_reflns_av_unetI/netI 0.0422
_diffrn_reflns_Laue_measured_fraction_full 0.976
_diffrn_reflns_Laue_measured_fraction_max 0.936
_diffrn_reflns_limit_h_max 12
_diffrn_reflns_limit_h_min -11
_diffrn_reflns_limit_k_max 12
_diffrn_reflns_limit_k_min -12
_diffrn_reflns_limit_l_max 12
_diffrn_reflns_limit_l_min -12
_diffrn_reflns_number 11545
_diffrn_reflns_point_group_measured_fraction_full 0.976
_diffrn_reflns_point_group_measured_fraction_max 0.936
_diffrn_reflns_theta_full 25.000
_diffrn_reflns_theta_max 27.041
_diffrn_reflns_theta_min 2.260
_diffrn_source 'micro-focus sealed X-ray tube'
_exptl_absorpt_coefficient_mu 1.137
_exptl_absorpt_correction_T_max 1.00000
_exptl_absorpt_correction_T_min 0.62476
_exptl_absorpt_correction_type multi-scan
_exptl_crystal_colour green
_exptl_crystal_density_diffrn 1.470
_exptl_crystal_description Block
_exptl_crystal_F_000 342
_exptl_crystal_size_max 0.24
_exptl_crystal_size_mid 0.20
_exptl_crystal_size_min 0.14
_refine_diff_density_max 0.393
_refine_diff_density_min -0.228
_refine_diff_density_rms 0.056
_refine_ls_extinction_method none
_refine_ls_goodness_of_fit_ref 1.058
_refine_ls_hydrogen_treatment constr
_refine_ls_matrix_type full
_refine_ls_number_parameters 169
_refine_ls_number_reflns 3046
_refine_ls_number_restraints 0
_refine_ls_restrained_S_all 1.058
_refine_ls_R_factor_all 0.0635
_refine_ls_R_factor_gt 0.0414
_refine_ls_shift/su_max 0.000
_refine_ls_shift/su_mean 0.000
_refine_ls_structure_factor_coef Fsqd
_refine_ls_weighting_details 'w=1/[\s^2^(Fo^2^)+(0.0394P)^2^+0.1180P] where P=(Fo^2^+2Fc^2^)/3'
_refine_ls_weighting_scheme calc
_refine_ls_wR_factor_gt 0.0867
_refine_ls_wR_factor_ref 0.1014
_reflns_Friedel_coverage 0.000
_reflns_number_gt 2163
_reflns_number_total 3046
_reflns_threshold_expression 'I > 2\s(I)'
_cod_data_source_file d5dt00666j2.cif
_cod_data_source_block shelx_CCDC3
_cod_depositor_comments 'Adding full bibliography for 7718644--7718650.cif.'
_cod_database_code 7718647
_shelx_shelxl_version_number 2018/3
_shelx_space_group_comment
;
The symmetry employed for this shelxl refinement is uniquely defined
by the following loop, which should always be used as a source of
symmetry information in preference to the above space-group names.
They are only intended as comments.
;

loop_
_space_group_symop_operation_xyz
'x, y, z'
'-x, -y, -z'

loop_
_atom_site_label
_atom_site_type_symbol
_atom_site_fract_x
_atom_site_fract_y
_atom_site_fract_z
_atom_site_U_iso_or_equiv
_atom_site_adp_type
_atom_site_occupancy
_atom_site_site_symmetry_order
_atom_site_calc_flag
_atom_site_refinement_flags_posn
_atom_site_refinement_flags_adp
_atom_site_refinement_flags_occupancy
_atom_site_disorder_assembly
_atom_site_disorder_group
Ni Ni 0.000000 0.500000 0.500000 0.04689(18) Uani 1 2 d S . P . .
S2 S 0.25416(8) 0.35094(10) 0.48684(9) 0.0534(2) Uani 1 1 d . . . . .
S1 S 0.08064(8) 0.47936(10) 0.70948(9) 0.0551(2) Uani 1 1 d . . . . .
Cl1 Cl 0.19481(10) 1.00883(10) 0.87653(11) 0.0739(3) Uani 1 1 d . . . . .
N1 N 0.3960(2) 0.3103(3) 0.7273(3) 0.0450(6) Uani 1 1 d . . . . .
C3 C 0.3405(3) 0.4976(3) 0.8734(3) 0.0453(7) Uani 1 1 d . . . . .
C1 C 0.2654(3) 0.3699(3) 0.6538(3) 0.0440(7) Uani 1 1 d . . . . .
C2 C 0.3857(3) 0.3253(3) 0.8745(3) 0.0489(7) Uani 1 1 d . . . . .
H2A H 0.486681 0.252995 0.923216 0.059 Uiso 1 1 calc R U . . .
H2B H 0.309104 0.287122 0.933558 0.059 Uiso 1 1 calc R U . . .
C9 C 0.5489(3) 0.2020(3) 0.6775(3) 0.0477(7) Uani 1 1 d . . . . .
H9 H 0.532479 0.211463 0.576883 0.057 Uiso 1 1 calc R U . . .
C6 C 0.2545(3) 0.8090(3) 0.8798(3) 0.0501(7) Uani 1 1 d . . . . .
C5 C 0.1938(3) 0.7083(4) 0.9829(4) 0.0596(8) Uani 1 1 d . . . . .
H5 H 0.124252 0.743957 1.055021 0.072 Uiso 1 1 calc R U . . .
C4 C 0.2367(3) 0.5535(4) 0.9788(3) 0.0564(8) Uani 1 1 d . . . . .
H4 H 0.194852 0.485334 1.048415 0.068 Uiso 1 1 calc R U . . .
C8 C 0.4023(4) 0.5998(4) 0.7733(3) 0.0608(8) Uani 1 1 d . . . . .
H8 H 0.474101 0.563068 0.702878 0.073 Uiso 1 1 calc R U . . .
C7 C 0.3603(4) 0.7556(4) 0.7747(4) 0.0611(8) Uani 1 1 d . . . . .
H7 H 0.402747 0.823609 0.705667 0.073 Uiso 1 1 calc R U . . .
C10 C 0.6781(3) 0.2558(4) 0.6669(4) 0.0637(9) Uani 1 1 d . . . . .
H10A H 0.694653 0.253569 0.763710 0.076 Uiso 1 1 calc R U . . .
H10B H 0.646373 0.367877 0.599096 0.076 Uiso 1 1 calc R U . . .
C14 C 0.5974(3) 0.0236(4) 0.7715(4) 0.0666(9) Uani 1 1 d . . . . .
H14A H 0.515301 -0.008819 0.769446 0.080 Uiso 1 1 calc R U . . .
H14B H 0.610774 0.009178 0.873447 0.080 Uiso 1 1 calc R U . . .
C11 C 0.8305(4) 0.1443(5) 0.6127(4) 0.0752(10) Uani 1 1 d . . . . .
H11A H 0.817602 0.156864 0.511092 0.090 Uiso 1 1 calc R U . . .
H11B H 0.913002 0.176396 0.613888 0.090 Uiso 1 1 calc R U . . .
C12 C 0.8780(4) -0.0326(5) 0.7081(4) 0.0799(11) Uani 1 1 d . . . . .
H12A H 0.900596 -0.047301 0.807612 0.096 Uiso 1 1 calc R U . . .
H12B H 0.973003 -0.101295 0.668269 0.096 Uiso 1 1 calc R U . . .
C13 C 0.7502(4) -0.0855(4) 0.7147(4) 0.0790(11) Uani 1 1 d . . . . .
H13A H 0.782157 -0.198716 0.779912 0.095 Uiso 1 1 calc R U . . .
H13B H 0.733756 -0.079753 0.616506 0.095 Uiso 1 1 calc R U . . .

loop_
_atom_site_aniso_label
_atom_site_aniso_U_11
_atom_site_aniso_U_22
_atom_site_aniso_U_33
_atom_site_aniso_U_23
_atom_site_aniso_U_13
_atom_site_aniso_U_12
Ni 0.0364(3) 0.0539(3) 0.0577(4) -0.0285(3) 0.0052(2) -0.0193(2)
S2 0.0403(4) 0.0680(5) 0.0593(5) -0.0364(4) 0.0051(3) -0.0191(4)
S1 0.0399(4) 0.0684(5) 0.0617(5) -0.0369(4) 0.0073(4) -0.0175(4)
Cl1 0.0662(5) 0.0663(5) 0.1036(7) -0.0503(5) 0.0118(5) -0.0269(4)
N1 0.0404(12) 0.0481(14) 0.0474(14) -0.0225(12) 0.0036(11) -0.0155(10)
C3 0.0403(14) 0.0499(17) 0.0446(16) -0.0214(14) -0.0008(13) -0.0136(13)
C1 0.0427(15) 0.0438(16) 0.0511(17) -0.0204(14) 0.0074(13) -0.0220(12)
C2 0.0472(16) 0.0501(17) 0.0467(16) -0.0189(14) 0.0012(13) -0.0167(13)
C9 0.0391(14) 0.0513(17) 0.0519(17) -0.0246(15) 0.0015(13) -0.0132(13)
C6 0.0416(15) 0.0522(18) 0.0594(19) -0.0279(16) -0.0022(14) -0.0143(13)
C5 0.0556(18) 0.064(2) 0.062(2) -0.0381(18) 0.0164(16) -0.0201(16)
C4 0.0544(17) 0.0578(19) 0.0536(18) -0.0213(16) 0.0090(15) -0.0220(15)
C8 0.0663(19) 0.066(2) 0.0572(19) -0.0364(17) 0.0228(16) -0.0294(16)
C7 0.072(2) 0.064(2) 0.061(2) -0.0331(17) 0.0171(17) -0.0372(17)
C10 0.0512(17) 0.060(2) 0.081(2) -0.0290(18) 0.0111(17) -0.0242(15)
C14 0.0526(18) 0.056(2) 0.093(3) -0.0332(19) 0.0127(18) -0.0222(15)
C11 0.0452(18) 0.094(3) 0.089(3) -0.041(2) 0.0146(18) -0.0287(18)
C12 0.0497(19) 0.086(3) 0.080(3) -0.039(2) 0.0046(18) -0.0008(18)
C13 0.074(2) 0.053(2) 0.093(3) -0.035(2) 0.018(2) -0.0108(17)

loop_
_atom_type_symbol
_atom_type_description
_atom_type_scat_dispersion_real
_atom_type_scat_dispersion_imag
_atom_type_scat_source
C C 0.0033 0.0016 'International Tables Vol C Tables 4.2.6.8 and 6.1.1.4'
H H 0.0000 0.0000 'International Tables Vol C Tables 4.2.6.8 and 6.1.1.4'
Cl Cl 0.1484 0.1585 'International Tables Vol C Tables 4.2.6.8 and 6.1.1.4'
N N 0.0061 0.0033 'International Tables Vol C Tables 4.2.6.8 and 6.1.1.4'
Ni Ni 0.3393 1.1124 'International Tables Vol C Tables 4.2.6.8 and 6.1.1.4'
S S 0.1246 0.1234 'International Tables Vol C Tables 4.2.6.8 and 6.1.1.4'

loop_
_geom_angle_atom_site_label_1
_geom_angle_atom_site_label_2
_geom_angle_atom_site_label_3
_geom_angle
_geom_angle_site_symmetry_1
_geom_angle_site_symmetry_3
_geom_angle_publ_flag
S2 Ni S2 180.0 2_566 . ?
S2 Ni S1 100.82(3) 2_566 . ?
S2 Ni S1 79.18(3) . . ?
S2 Ni S1 79.18(3) 2_566 2_566 ?
S2 Ni S1 100.82(3) . 2_566 ?
S1 Ni S1 180.0 . 2_566 ?
C1 S2 Ni 85.52(9) . . ?
C1 S1 Ni 85.71(10) . . ?
C1 N1 C2 119.0(2) . . ?
C1 N1 C9 120.9(2) . . ?
C2 N1 C9 119.1(2) . . ?
C8 C3 C4 118.2(3) . . ?
C8 C3 C2 122.4(2) . . ?
C4 C3 C2 119.4(3) . . ?
N1 C1 S1 125.1(2) . . ?
N1 C1 S2 125.3(2) . . ?
S1 C1 S2 109.55(16) . . ?
N1 C2 C3 115.1(2) . . ?
N1 C2 H2A 108.5 . . ?
C3 C2 H2A 108.5 . . ?
N1 C2 H2B 108.5 . . ?
C3 C2 H2B 108.5 . . ?
H2A C2 H2B 107.5 . . ?
N1 C9 C14 111.8(2) . . ?
N1 C9 C10 113.0(2) . . ?
C14 C9 C10 111.8(2) . . ?
N1 C9 H9 106.6 . . ?
C14 C9 H9 106.6 . . ?
C10 C9 H9 106.6 . . ?
C5 C6 C7 120.6(3) . . ?
C5 C6 Cl1 120.3(2) . . ?
C7 C6 Cl1 119.1(2) . . ?
C6 C5 C4 119.3(3) . . ?
C6 C5 H5 120.4 . . ?
C4 C5 H5 120.4 . . ?
C5 C4 C3 121.4(3) . . ?
C5 C4 H4 119.3 . . ?
C3 C4 H4 119.3 . . ?
C3 C8 C7 121.5(3) . . ?
C3 C8 H8 119.3 . . ?
C7 C8 H8 119.3 . . ?
C6 C7 C8 119.0(3) . . ?
C6 C7 H7 120.5 . . ?
C8 C7 H7 120.5 . . ?
C9 C10 C11 111.1(3) . . ?
C9 C10 H10A 109.4 . . ?
C11 C10 H10A 109.4 . . ?
C9 C10 H10B 109.4 . . ?
C11 C10 H10B 109.4 . . ?
H10A C10 H10B 108.0 . . ?
C9 C14 C13 110.9(3) . . ?
C9 C14 H14A 109.5 . . ?
C13 C14 H14A 109.5 . . ?
C9 C14 H14B 109.5 . . ?
C13 C14 H14B 109.5 . . ?
H14A C14 H14B 108.1 . . ?
C12 C11 C10 111.3(3) . . ?
C12 C11 H11A 109.4 . . ?
C10 C11 H11A 109.4 . . ?
C12 C11 H11B 109.4 . . ?
C10 C11 H11B 109.4 . . ?
H11A C11 H11B 108.0 . . ?
C11 C12 C13 111.1(3) . . ?
C11 C12 H12A 109.4 . . ?
C13 C12 H12A 109.4 . . ?
C11 C12 H12B 109.4 . . ?
C13 C12 H12B 109.4 . . ?
H12A C12 H12B 108.0 . . ?
C12 C13 C14 111.0(3) . . ?
C12 C13 H13A 109.4 . . ?
C14 C13 H13A 109.4 . . ?
C12 C13 H13B 109.4 . . ?
C14 C13 H13B 109.4 . . ?
H13A C13 H13B 108.0 . . ?

loop_
_geom_bond_atom_site_label_1
_geom_bond_atom_site_label_2
_geom_bond_distance
_geom_bond_site_symmetry_2
_geom_bond_publ_flag
Ni S2 2.2020(7) 2_566 ?
Ni S2 2.2020(7) . ?
Ni S1 2.2044(8) . ?
Ni S1 2.2044(8) 2_566 ?
S2 C1 1.724(3) . ?
S1 C1 1.713(3) . ?
Cl1 C6 1.741(3) . ?
N1 C1 1.319(3) . ?
N1 C2 1.473(3) . ?
N1 C9 1.489(3) . ?
C3 C8 1.372(4) . ?
C3 C4 1.379(4) . ?
C3 C2 1.518(4) . ?
C2 H2A 0.9700 . ?
C2 H2B 0.9700 . ?
C9 C14 1.508(4) . ?
C9 C10 1.515(4) . ?
C9 H9 0.9800 . ?
C6 C5 1.368(4) . ?
C6 C7 1.378(4) . ?
C5 C4 1.377(4) . ?
C5 H5 0.9300 . ?
C4 H4 0.9300 . ?
C8 C7 1.379(4) . ?
C8 H8 0.9300 . ?
C7 H7 0.9300 . ?
C10 C11 1.518(4) . ?
C10 H10A 0.9700 . ?
C10 H10B 0.9700 . ?
C14 C13 1.521(4) . ?
C14 H14A 0.9700 . ?
C14 H14B 0.9700 . ?
C11 C12 1.502(5) . ?
C11 H11A 0.9700 . ?
C11 H11B 0.9700 . ?
C12 C13 1.504(5) . ?
C12 H12A 0.9700 . ?
C12 H12B 0.9700 . ?
C13 H13A 0.9700 . ?
C13 H13B 0.9700 . ?

loop_
_geom_hbond_atom_site_label_D
_geom_hbond_atom_site_label_H
_geom_hbond_atom_site_label_A
_geom_hbond_distance_DH
_geom_hbond_distance_HA
_geom_hbond_distance_DA
_geom_hbond_angle_DHA
_geom_hbond_site_symmetry_A
_geom_hbond_publ_flag
C9 H9 S2 0.98 2.51 3.087(3) 117.4 . yes

loop_
_geom_torsion_atom_site_label_1
_geom_torsion_atom_site_label_2
_geom_torsion_atom_site_label_3
_geom_torsion_atom_site_label_4
_geom_torsion
_geom_torsion_site_symmetry_1
_geom_torsion_site_symmetry_2
_geom_torsion_site_symmetry_3
_geom_torsion_site_symmetry_4
_geom_torsion_publ_flag
C2 N1 C1 S1 5.1(4) . . . . ?
C9 N1 C1 S1 173.54(19) . . . . ?
C2 N1 C1 S2 -175.26(19) . . . . ?
C9 N1 C1 S2 -6.9(4) . . . . ?
Ni S1 C1 N1 177.9(2) . . . . ?
Ni S1 C1 S2 -1.76(12) . . . . ?
Ni S2 C1 N1 -177.9(2) . . . . ?
Ni S2 C1 S1 1.76(12) . . . . ?
C1 N1 C2 C3 -72.4(3) . . . . ?
C9 N1 C2 C3 119.0(2) . . . . ?
C8 C3 C2 N1 -42.6(4) . . . . ?
C4 C3 C2 N1 139.1(3) . . . . ?
C1 N1 C9 C14 -102.7(3) . . . . ?
C2 N1 C9 C14 65.7(3) . . . . ?
C1 N1 C9 C10 130.3(3) . . . . ?
C2 N1 C9 C10 -61.4(3) . . . . ?
C7 C6 C5 C4 -1.4(4) . . . . ?
Cl1 C6 C5 C4 176.8(2) . . . . ?
C6 C5 C4 C3 0.5(5) . . . . ?
C8 C3 C4 C5 0.9(4) . . . . ?
C2 C3 C4 C5 179.3(3) . . . . ?
C4 C3 C8 C7 -1.3(5) . . . . ?
C2 C3 C8 C7 -179.6(3) . . . . ?
C5 C6 C7 C8 1.0(5) . . . . ?
Cl1 C6 C7 C8 -177.2(2) . . . . ?
C3 C8 C7 C6 0.4(5) . . . . ?
N1 C9 C10 C11 -178.7(3) . . . . ?
C14 C9 C10 C11 54.2(4) . . . . ?
N1 C9 C14 C13 177.6(3) . . . . ?
C10 C9 C14 C13 -54.7(4) . . . . ?
C9 C10 C11 C12 -54.9(4) . . . . ?
C10 C11 C12 C13 56.5(4) . . . . ?
C11 C12 C13 C14 -57.0(4) . . . . ?
C9 C14 C13 C12 55.9(4) . . . . ?
